data_7027020
loop_
_publ_author_name
'Watkinson, Michael'
'Fondo, Matilde'
'Bermejo, Manuel R.'
'Sousa, Antonio'
'McAuliffe, Charles A.'
'Pritchard, Robin G.'
'Jaiboon, Nongnuj'
'Aurangzeb, Nadeem'
'Naeem, Mohammed'

_publ_section_title
;
 Further attempts to rationalise the co-ordination chemistry of manganese
 with Schiff base ligands and supplementary carboxylate donors
;
_journal_issue 1
_journal_name_full 'Journal of the Chemical Society, Dalton Transactions'
_journal_page_first 31
_journal_paper_doi 10.1039/a805555f
_journal_year 1999
_chemical_formula_sum 'C19 H19 Cl Mn N3 O2'
_chemical_formula_weight 411.76
_chemical_name_systematic
;

 ?

;
_space_group_IT_number 14
_symmetry_cell_setting monoclinic
_symmetry_space_group_name_Hall '-P 2yn'
_symmetry_space_group_name_H-M 'P 1 21/n 1'
_atom_sites_solution_hydrogens geom
_atom_sites_solution_primary direct
_atom_sites_solution_secondary difmap
_audit_creation_method SHELXL-97
_cell_angle_alpha 90.00
_cell_angle_beta 95.54(3)
_cell_angle_gamma 90.00
_cell_formula_units_Z 4
_cell_length_a 10.849(3)
_cell_length_b 12.409(3)
_cell_length_c 13.610(3)
_cell_measurement_temperature 293(2)
_cell_volume 1823.7(8)
_computing_structure_refinement 'SHELXL-97 (Sheldrick, 1997)'
_computing_structure_solution 'SHELXS-97 (Sheldrick, 1990)'
_diffrn_ambient_temperature 293(2)
_diffrn_measured_fraction_theta_full 0.937
_diffrn_measured_fraction_theta_max 0.937
_diffrn_radiation_monochromator graphite
_diffrn_radiation_source 'fine-focus sealed tube'
_diffrn_radiation_type MoK\a
_diffrn_radiation_wavelength 0.71069
_diffrn_reflns_av_R_equivalents 0.0416
_diffrn_reflns_av_sigmaI/netI 0.0834
_diffrn_reflns_limit_h_max 12
_diffrn_reflns_limit_h_min 0
_diffrn_reflns_limit_k_max 14
_diffrn_reflns_limit_k_min 0
_diffrn_reflns_limit_l_max 16
_diffrn_reflns_limit_l_min -16
_diffrn_reflns_number 3339
_diffrn_reflns_theta_full 25.01
_diffrn_reflns_theta_max 25.01
_diffrn_reflns_theta_min 2.23
_exptl_absorpt_coefficient_mu 0.889
_exptl_crystal_colour brown
_exptl_crystal_density_diffrn 1.500
_exptl_crystal_density_method 'not measured'
_exptl_crystal_description needle
_exptl_crystal_F_000 848
_exptl_crystal_size_max 0.40
_exptl_crystal_size_mid 0.25
_exptl_crystal_size_min 0.25
_refine_diff_density_max 0.392
_refine_diff_density_min -0.481
_refine_diff_density_rms 0.099
_refine_ls_extinction_method none
_refine_ls_goodness_of_fit_ref 1.102
_refine_ls_hydrogen_treatment mixed
_refine_ls_matrix_type full
_refine_ls_number_parameters 236
_refine_ls_number_reflns 3161
_refine_ls_number_restraints 0
_refine_ls_restrained_S_all 1.102
_refine_ls_R_factor_all 0.1405
_refine_ls_R_factor_gt 0.0444
_refine_ls_shift/su_max 0.045
_refine_ls_shift/su_mean 0.005
_refine_ls_structure_factor_coef Fsqd
_refine_ls_weighting_details 'w=1/[\s^2^(Fo^2^)+(0.0400P)^2^+4.2000P] where P=(Fo^2^+2Fc^2^)/3'
_refine_ls_weighting_scheme calc
_refine_ls_wR_factor_gt 0.1057
_refine_ls_wR_factor_ref 0.1527
_reflns_number_gt 1628
_reflns_number_total 3161
_reflns_threshold_expression >2sigma(I)
_cod_data_source_file 805555Fsup1.cif
_cod_data_source_block Figure5
_cod_depositor_comments
;
The following automatic conversions were performed:

'_refine_ls_weighting_scheme' value 'calc
w=1/[\s^2^(Fo^2^)+(0.0400P)^2^+4.2000P] where P=(Fo^2^+2Fc^2^)/3' was
changed to 'calc'. New tag '_refine_ls_weighting_details' was
created. The value of the new tag was set to
'w=1/[\s^2^(Fo^2^)+(0.0400P)^2^+4.2000P] where P=(Fo^2^+2Fc^2^)/3'.

Automatic conversion script
Id: cif_fix_values 3143 2015-03-26 13:38:13Z robertas 
;
_cod_original_cell_volume 1823.6(8)
_cod_original_sg_symbol_H-M 'P 2(1)/n'
_cod_database_code 7027020

loop_
_symmetry_equiv_pos_as_xyz
'x, y, z'
'-x+1/2, y+1/2, -z+1/2'
'-x, -y, -z'
'x-1/2, -y-1/2, z-1/2'

loop_
_atom_site_label
_atom_site_type_symbol
_atom_site_fract_x
_atom_site_fract_y
_atom_site_fract_z
_atom_site_U_iso_or_equiv
_atom_site_adp_type
_atom_site_occupancy
_atom_site_calc_flag
_atom_site_refinement_flags
Mn1 Mn 0.56237(8) 0.52968(7) 0.61640(7) 0.0371(3) Uani 1 d .
Cl1 Cl 0.61312(15) 0.45931(14) 0.78378(11) 0.0523(4) Uani 1 d .
O1 O 0.4755(3) 0.4075(3) 0.5574(3) 0.0412(10) Uani 1 d .
O2 O 0.4068(3) 0.5852(3) 0.6368(3) 0.0463(10) Uani 1 d .
N1 N 0.7190(4) 0.4639(4) 0.5725(3) 0.0406(11) Uani 1 d .
N2 N 0.6422(5) 0.6747(4) 0.6533(4) 0.0426(12) Uani 1 d .
C1 C 0.5161(5) 0.3056(5) 0.5720(4) 0.0375(13) Uani 1 d .
C2 C 0.4320(6) 0.2219(5) 0.5780(5) 0.0479(16) Uani 1 d .
H2 H 0.3477 0.2367 0.5748 0.058 Uiso 1 calc R
C3 C 0.4732(7) 0.1167(5) 0.5889(5) 0.0577(18) Uani 1 d .
H3 H 0.4163 0.0615 0.5944 0.069 Uiso 1 calc R
C4 C 0.5963(7) 0.0928(6) 0.5916(5) 0.0562(18) Uani 1 d .
H4 H 0.6224 0.0216 0.5983 0.067 Uiso 1 calc R
C5 C 0.6815(6) 0.1732(6) 0.5846(5) 0.0529(17) Uani 1 d .
H5 H 0.7652 0.1566 0.5856 0.063 Uiso 1 calc R
C6 C 0.6420(5) 0.2806(5) 0.5759(4) 0.0423(15) Uani 1 d .
C7 C 0.7351(5) 0.3615(6) 0.5651(5) 0.0490(16) Uani 1 d .
H7 H 0.8131 0.3378 0.5517 0.059 Uiso 1 calc R
C8 C 0.8238(5) 0.5326(5) 0.5525(5) 0.0509(16) Uani 1 d .
H8A H 0.8012 0.5763 0.4945 0.061 Uiso 1 calc R
H8B H 0.8938 0.4879 0.5395 0.061 Uiso 1 calc R
C9 C 0.8596(6) 0.6046(6) 0.6399(5) 0.0588(19) Uani 1 d .
H9A H 0.8582 0.5628 0.7001 0.071 Uiso 1 calc R
H9B H 0.9436 0.6300 0.6365 0.071 Uiso 1 calc R
C10 C 0.7759(6) 0.6992(6) 0.6447(6) 0.064(2) Uani 1 d .
H10A H 0.7813 0.7423 0.5858 0.077 Uiso 1 calc R
H10B H 0.8065 0.7430 0.7008 0.077 Uiso 1 calc R
C11 C 0.5830(6) 0.7553(5) 0.6884(5) 0.0499(17) Uani 1 d .
H11 H 0.6297 0.8157 0.7079 0.060 Uiso 1 calc R
C12 C 0.4549(6) 0.7602(5) 0.6998(5) 0.0501(16) Uani 1 d .
C13 C 0.4076(8) 0.8570(6) 0.7364(6) 0.070(2) Uani 1 d .
H13 H 0.4624 0.9124 0.7558 0.084 Uiso 1 calc R
C14 C 0.2838(8) 0.8720(6) 0.7440(6) 0.075(2) Uani 1 d .
H14 H 0.2548 0.9358 0.7692 0.090 Uiso 1 calc R
C15 C 0.2030(7) 0.7895(6) 0.7133(5) 0.063(2) Uani 1 d .
H15 H 0.1185 0.7992 0.7168 0.075 Uiso 1 calc R
C16 C 0.2442(6) 0.6940(5) 0.6779(5) 0.0537(17) Uani 1 d .
H16 H 0.1880 0.6400 0.6577 0.064 Uiso 1 calc R
C17 C 0.3698(6) 0.6781(5) 0.6723(5) 0.0476(16) Uani 1 d .
N3 N 1.4931(7) 0.7410(8) 0.9723(6) 0.104(3) Uani 1 d .
C18 C 1.3748(7) 0.5663(6) 0.9252(6) 0.077(2) Uani 1 d .
H18A H 1.4313 0.5145 0.9026 0.116 Uiso 1 calc R
H18B H 1.3100 0.5805 0.8737 0.116 Uiso 1 calc R
H18C H 1.3395 0.5384 0.9821 0.116 Uiso 1 calc R
C19 C 1.4406(7) 0.6654(8) 0.9515(6) 0.063(2) Uani 1 d .

loop_
_atom_site_aniso_label
_atom_site_aniso_U_11
_atom_site_aniso_U_22
_atom_site_aniso_U_33
_atom_site_aniso_U_23
_atom_site_aniso_U_13
_atom_site_aniso_U_12
Mn1 0.0336(4) 0.0380(5) 0.0397(5) -0.0027(5) 0.0032(3) -0.0011(4)
Cl1 0.0614(10) 0.0550(10) 0.0401(9) 0.0050(8) 0.0030(8) 0.0019(8)
O1 0.032(2) 0.041(2) 0.050(3) -0.004(2) 0.0007(18) 0.0004(18)
O2 0.035(2) 0.049(3) 0.055(3) -0.006(2) 0.006(2) 0.0024(19)
N1 0.035(2) 0.045(3) 0.042(3) -0.007(2) 0.002(2) -0.003(2)
N2 0.050(3) 0.037(3) 0.039(3) -0.002(2) -0.003(2) -0.009(2)
C1 0.043(3) 0.039(3) 0.031(3) 0.000(3) 0.006(3) 0.004(3)
C2 0.043(3) 0.051(4) 0.050(4) 0.003(3) 0.005(3) -0.001(3)
C3 0.064(4) 0.048(4) 0.061(5) 0.007(3) 0.003(4) -0.003(3)
C4 0.068(5) 0.051(4) 0.048(4) -0.002(3) -0.003(3) 0.014(4)
C5 0.048(4) 0.062(4) 0.049(4) 0.006(3) 0.006(3) 0.016(3)
C6 0.039(3) 0.055(4) 0.033(3) -0.002(3) 0.002(3) 0.011(3)
C7 0.028(3) 0.069(5) 0.050(4) -0.004(3) 0.003(3) 0.011(3)
C8 0.046(3) 0.050(4) 0.059(4) 0.007(3) 0.016(3) -0.010(3)
C9 0.048(4) 0.066(5) 0.060(5) 0.002(4) -0.004(3) -0.013(3)
C10 0.049(4) 0.067(5) 0.076(5) -0.004(4) 0.006(4) -0.023(4)
C11 0.068(5) 0.033(3) 0.048(4) -0.002(3) -0.005(3) -0.006(3)
C12 0.063(4) 0.047(4) 0.039(4) 0.000(3) 0.000(3) 0.011(3)
C13 0.087(6) 0.050(4) 0.073(6) -0.008(4) 0.004(5) 0.012(4)
C14 0.106(7) 0.053(5) 0.068(5) -0.009(4) 0.016(5) 0.039(5)
C15 0.071(5) 0.069(5) 0.050(4) 0.000(4) 0.011(4) 0.025(4)
C16 0.059(4) 0.049(4) 0.055(4) -0.008(3) 0.011(3) 0.019(3)
C17 0.051(4) 0.058(4) 0.035(4) 0.005(3) 0.010(3) 0.010(3)
N3 0.073(5) 0.126(8) 0.117(7) -0.004(6) 0.029(5) -0.027(5)
C18 0.063(5) 0.084(6) 0.084(6) -0.010(5) 0.004(4) 0.005(4)
C19 0.045(4) 0.095(7) 0.051(5) 0.005(5) 0.014(4) 0.011(4)

loop_
_atom_type_symbol
_atom_type_description
_atom_type_scat_dispersion_real
_atom_type_scat_dispersion_imag
_atom_type_scat_source
C C 0.0033 0.0016 'International Tables Vol C Tables 4.2.6.8 and 6.1.1.4'
H H 0.0000 0.0000 'International Tables Vol C Tables 4.2.6.8 and 6.1.1.4'
N N 0.0061 0.0033 'International Tables Vol C Tables 4.2.6.8 and 6.1.1.4'
O O 0.0106 0.0060 'International Tables Vol C Tables 4.2.6.8 and 6.1.1.4'
Mn Mn 0.3368 0.7283 'International Tables Vol C Tables 4.2.6.8 and 6.1.1.4'
Cl Cl 0.1484 0.1585 'International Tables Vol C Tables 4.2.6.8 and 6.1.1.4'

loop_
_geom_angle_atom_site_label_1
_geom_angle_atom_site_label_2
_geom_angle_atom_site_label_3
_geom_angle
_geom_angle_site_symmetry_3
O2 Mn1 O1 86.51(17) .
O2 Mn1 N1 170.96(19) .
O1 Mn1 N1 87.16(18) .
O2 Mn1 N2 90.36(19) .
O1 Mn1 N2 168.47(18) .
N1 Mn1 N2 94.6(2) .
O2 Mn1 Cl1 96.78(14) .
O1 Mn1 Cl1 99.45(13) .
N1 Mn1 Cl1 90.62(14) .
N2 Mn1 Cl1 91.92(15) .
O2 Mn1 O1 87.56(16) 3_666
O1 Mn1 O1 79.66(17) 3_666
N1 Mn1 O1 84.96(16) 3_666
N2 Mn1 O1 89.14(17) 3_666
Cl1 Mn1 O1 175.52(10) 3_666
C1 O1 Mn1 122.6(3) .
C1 O1 Mn1 117.1(3) 3_666
Mn1 O1 Mn1 100.34(17) 3_666
C17 O2 Mn1 133.1(4) .
C7 N1 C8 116.4(5) .
C7 N1 Mn1 123.0(4) .
C8 N1 Mn1 120.5(4) .
C11 N2 C10 112.9(5) .
C11 N2 Mn1 123.7(4) .
C10 N2 Mn1 123.4(4) .
O1 C1 C2 120.1(5) .
O1 C1 C6 121.3(5) .
C2 C1 C6 118.5(6) .
C3 C2 C1 120.2(6) .
C4 C3 C2 120.9(7) .
C3 C4 C5 120.3(6) .
C4 C5 C6 119.7(6) .
C1 C6 C5 120.3(6) .
C1 C6 C7 122.3(6) .
C5 C6 C7 117.3(6) .
N1 C7 C6 125.2(5) .
N1 C8 C9 110.0(5) .
C10 C9 C8 112.9(6) .
C9 C10 N2 116.3(5) .
N2 C11 C12 126.7(6) .
C17 C12 C11 124.6(6) .
C17 C12 C13 117.3(6) .
C11 C12 C13 118.0(7) .
C14 C13 C12 122.2(8) .
C13 C14 C15 118.3(7) .
C16 C15 C14 121.7(7) .
C15 C16 C17 119.9(7) .
O2 C17 C16 118.5(6) .
O2 C17 C12 121.0(6) .
C16 C17 C12 120.5(6) .
N3 C19 C18 178.9(9) .

loop_
_geom_bond_atom_site_label_1
_geom_bond_atom_site_label_2
_geom_bond_distance
_geom_bond_site_symmetry_2
Mn1 O2 1.868(4) .
Mn1 O1 1.919(4) .
Mn1 N1 2.026(5) .
Mn1 N2 2.039(5) .
Mn1 Cl1 2.4521(18) .
Mn1 O1 2.487(4) 3_666
O1 C1 1.348(6) .
O1 Mn1 2.487(4) 3_666
O2 C17 1.327(7) .
N1 C7 1.288(8) .
N1 C8 1.468(7) .
N2 C11 1.303(7) .
N2 C10 1.498(7) .
C1 C2 1.390(8) .
C1 C6 1.396(8) .
C2 C3 1.383(9) .
C3 C4 1.364(9) .
C4 C5 1.370(9) .
C5 C6 1.401(8) .
C6 C7 1.442(9) .
C8 C9 1.508(9) .
C9 C10 1.489(9) .
C11 C12 1.414(9) .
C12 C17 1.402(9) .
C12 C13 1.416(9) .
C13 C14 1.369(11) .
C14 C15 1.386(11) .
C15 C16 1.370(9) .
C16 C17 1.386(8) .
N3 C19 1.120(10) .
C18 C19 1.448(11) .
